data_7037891
loop_
_publ_author_name
'Strautmann, Julia Bernhardette Hildegard'
'Dammers, Susanne'
'Limpke, Thomas'
'Parthier, Janine'
'Zimmermann, Thomas Philipp'
'Walleck, Stephan'
'Heinze-Br\"uckner, Gabriele'
'Stammler, Anja'
'B\"ogge, Hartmut'
'Glaser, Thorsten'

_publ_section_title
;
 Design and synthesis of a dinucleating ligand system with varying
 terminal donor functions that provides no bridging donor and its
 application to the synthesis of a series of Fe(III)-\m-O-Fe(III)
 complexes.
;
_journal_issue 8
_journal_name_full 'Dalton transactions (Cambridge, England : 2003)'
_journal_page_first 3340
_journal_page_last 3361
_journal_paper_doi 10.1039/c5dt03711e
_journal_volume 45
_journal_year 2016
_chemical_formula_moiety 'C32 H42 N8 Cl2 Fe2 O , 2(Cl) , 2(H 2 O)'
_chemical_formula_sum 'C32 H46 Cl4 Fe2 N8 O3'
_chemical_formula_weight 844.27
_chemical_name_systematic
; 
 ? 
;
_space_group_IT_number 15
_symmetry_cell_setting monoclinic
_symmetry_space_group_name_Hall '-C 2yc'
_symmetry_space_group_name_H-M 'C 1 2/c 1'
_atom_sites_solution_hydrogens mixed
_atom_sites_solution_primary direct
_atom_sites_solution_secondary difmap
_audit_creation_method SHELXL-97
_audit_update_record
;
2014-09-15 deposited with the CCDC.
2016-01-04 downloaded from the CCDC.
;
_cell_angle_alpha 90.00
_cell_angle_beta 109.858(3)
_cell_angle_gamma 90.00
_cell_formula_units_Z 4
_cell_length_a 15.9941(10)
_cell_length_b 15.4161(10)
_cell_length_c 15.6472(10)
_cell_measurement_reflns_used 9939
_cell_measurement_temperature 100(2)
_cell_measurement_theta_max 27.00
_cell_measurement_theta_min 2.60
_cell_volume 3628.7(4)
_computing_cell_refinement 'APEX2 v2009.11-0 (Bruker AXS, 2009)'
_computing_data_collection 'APEX2 v2009.11-0 (Bruker AXS, 2009)'
_computing_data_reduction 'SAINT (Bruker AXS, 2009)'
_computing_molecular_graphics 'DIAMOND 2.1 (Crystal Impact, 2001)'
_computing_publication_material 'SHELXL-97 (Sheldrick, 2008)'
_computing_structure_refinement 'SHELXL-97 (Sheldrick, 2008)'
_computing_structure_solution 'SHELXS-97 (Sheldrick, 2008)'
_diffrn_ambient_temperature 100(2)
_diffrn_measured_fraction_theta_full 0.998
_diffrn_measured_fraction_theta_max 0.998
_diffrn_measurement_device 'Bruker KAPPA APEX II'
_diffrn_measurement_device_type 'four circle diffractometer'
_diffrn_measurement_method 'omega- and phi-scans'
_diffrn_radiation_monochromator 'graphite monochromator'
_diffrn_radiation_source 'fine-focus sealed tube'
_diffrn_radiation_type MoK\a
_diffrn_radiation_wavelength 0.71073
_diffrn_reflns_av_R_equivalents 0.0233
_diffrn_reflns_av_sigmaI/netI 0.0135
_diffrn_reflns_limit_h_max 20
_diffrn_reflns_limit_h_min -20
_diffrn_reflns_limit_k_max 19
_diffrn_reflns_limit_k_min -19
_diffrn_reflns_limit_l_max 19
_diffrn_reflns_limit_l_min -19
_diffrn_reflns_number 30537
_diffrn_reflns_theta_full 27.00
_diffrn_reflns_theta_max 27.00
_diffrn_reflns_theta_min 2.60
_diffrn_standards_decay_% 0
_diffrn_standards_interval_count 0
_diffrn_standards_interval_time 0
_diffrn_standards_number 0
_exptl_absorpt_coefficient_mu 1.140
_exptl_absorpt_correction_T_max 0.8945
_exptl_absorpt_correction_T_min 0.7795
_exptl_absorpt_correction_type multi-scan
_exptl_absorpt_process_details 'SADABS 2008/1 (Bruker AXS, 2008)'
_exptl_crystal_colour brown
_exptl_crystal_density_diffrn 1.545
_exptl_crystal_density_method 'not measured'
_exptl_crystal_description column
_exptl_crystal_F_000 1752
_exptl_crystal_size_max 0.23
_exptl_crystal_size_mid 0.11
_exptl_crystal_size_min 0.10
_refine_diff_density_max 0.798
_refine_diff_density_min -0.327
_refine_diff_density_rms 0.061
_refine_ls_extinction_method none
_refine_ls_goodness_of_fit_ref 1.011
_refine_ls_hydrogen_treatment mixed
_refine_ls_matrix_type full
_refine_ls_number_parameters 233
_refine_ls_number_reflns 3960
_refine_ls_number_restraints 0
_refine_ls_restrained_S_all 1.011
_refine_ls_R_factor_all 0.0301
_refine_ls_R_factor_gt 0.0255
_refine_ls_shift/su_max 0.001
_refine_ls_shift/su_mean 0.000
_refine_ls_structure_factor_coef Fsqd
_refine_ls_weighting_details 'calc w=1/[\s^2^(Fo^2^)+(0.0391P)^2^+4.9213P] where P=(Fo^2^+2Fc^2^)/3'
_refine_ls_weighting_scheme calc
_refine_ls_wR_factor_gt 0.0661
_refine_ls_wR_factor_ref 0.0689
_reflns_number_gt 3567
_reflns_number_total 3960
_reflns_threshold_expression >2sigma(I)
_cod_data_source_file c5dt03711e2.cif
_cod_data_source_block g1862a
_cod_depositor_comments 'Adding full bibliography for 7037891--7037896.cif.'
_cod_original_sg_symbol_H-M C2/c
_cod_database_code 7037891

loop_
_symmetry_equiv_pos_as_xyz
'x, y, z'
'-x, y, -z+1/2'
'x+1/2, y+1/2, z'
'-x+1/2, y+1/2, -z+1/2'
'-x, -y, -z'
'x, -y, z-1/2'
'-x+1/2, -y+1/2, -z'
'x+1/2, -y+1/2, z-1/2'

loop_
_atom_site_label
_atom_site_type_symbol
_atom_site_fract_x
_atom_site_fract_y
_atom_site_fract_z
_atom_site_U_iso_or_equiv
_atom_site_adp_type
_atom_site_occupancy
_atom_site_symmetry_multiplicity
_atom_site_calc_flag
_atom_site_refinement_flags
Fe1 Fe 0.118844(13) 0.135003(14) 0.788673(14) 0.01263(7) Uani 1 1 d .
Cl1 Cl 0.14949(2) 0.11684(3) 0.94285(2) 0.01928(9) Uani 1 1 d .
O3 O 0.0000 0.14365(9) 0.7500 0.0140(3) Uani 1 2 d S
N1 N 0.10777(9) 0.00124(9) 0.73111(9) 0.0173(3) Uani 1 1 d .
N2 N 0.12715(8) 0.16918(8) 0.65515(9) 0.0149(3) Uani 1 1 d .
N3 N 0.13088(8) 0.27549(9) 0.78934(8) 0.0156(3) Uani 1 1 d .
N4 N 0.26422(9) 0.12967(8) 0.81247(9) 0.0166(3) Uani 1 1 d .
C1 C 0.01586(10) -0.03487(10) 0.70890(11) 0.0187(3) Uani 1 1 d .
H1A H 0.0148 -0.0950 0.6865 0.022 Uiso 1 1 calc R
H1B H -0.0258 0.0000 0.6595 0.022 Uiso 1 1 calc R
C2 C 0.12838(11) 0.01087(11) 0.64556(11) 0.0198(3) Uani 1 1 d .
H2A H 0.1043 -0.0396 0.6056 0.024 Uiso 1 1 calc R
H2B H 0.1937 0.0116 0.6602 0.024 Uiso 1 1 calc R
C3 C 0.08902(10) 0.09350(10) 0.59580(10) 0.0178(3) Uani 1 1 d .
H3A H 0.1028 0.0979 0.5388 0.021 Uiso 1 1 calc R
H3B H 0.0236 0.0928 0.5799 0.021 Uiso 1 1 calc R
C4 C 0.17166(11) -0.06043(11) 0.79225(12) 0.0231(3) Uani 1 1 d .
H4A H 0.1668 -0.1168 0.7621 0.035 Uiso 1 1 calc R
H4B H 0.1582 -0.0671 0.8485 0.035 Uiso 1 1 calc R
H4C H 0.2322 -0.0381 0.8066 0.035 Uiso 1 1 calc R
C5 C 0.07102(10) 0.24806(10) 0.62742(10) 0.0156(3) Uani 1 1 d .
H5A H 0.0075 0.2327 0.6119 0.019 Uiso 1 1 calc R
H5B H 0.0795 0.2746 0.5733 0.019 Uiso 1 1 calc R
C6 C 0.09830(10) 0.31106(10) 0.70589(10) 0.0156(3) Uani 1 1 d .
C7 C 0.08929(11) 0.40022(11) 0.69358(11) 0.0200(3) Uani 1 1 d .
H7A H 0.0668 0.4243 0.6342 0.024 Uiso 1 1 calc R
C8 C 0.11370(11) 0.45341(11) 0.76942(12) 0.0228(3) Uani 1 1 d .
H8A H 0.1063 0.5145 0.7627 0.027 Uiso 1 1 calc R
C9 C 0.14905(11) 0.41701(11) 0.85534(12) 0.0217(3) Uani 1 1 d .
H9A H 0.1675 0.4526 0.9080 0.026 Uiso 1 1 calc R
C10 C 0.15674(10) 0.32759(11) 0.86253(11) 0.0191(3) Uani 1 1 d .
H10A H 0.1811 0.3023 0.9211 0.023 Uiso 1 1 calc R
C25 C 0.21937(10) 0.18933(11) 0.65886(10) 0.0174(3) Uani 1 1 d .
H25A H 0.2225 0.2514 0.6438 0.021 Uiso 1 1 calc R
H25B H 0.2329 0.1547 0.6119 0.021 Uiso 1 1 calc R
C26 C 0.28936(10) 0.17123(10) 0.74981(10) 0.0158(3) Uani 1 1 d .
C27 C 0.37767(11) 0.19432(11) 0.76554(12) 0.0211(3) Uani 1 1 d .
H27A H 0.3936 0.2258 0.7211 0.025 Uiso 1 1 calc R
C28 C 0.44157(11) 0.17079(12) 0.84662(12) 0.0251(4) Uani 1 1 d .
H28A H 0.5020 0.1866 0.8590 0.030 Uiso 1 1 calc R
C29 C 0.41677(11) 0.12384(11) 0.90983(12) 0.0227(3) Uani 1 1 d .
H29A H 0.4601 0.1048 0.9649 0.027 Uiso 1 1 calc R
C30 C 0.32768(10) 0.10538(11) 0.89096(11) 0.0198(3) Uani 1 1 d .
H30A H 0.3104 0.0745 0.9348 0.024 Uiso 1 1 calc R
O99 O 0.13861(9) 0.79999(9) 0.93039(9) 0.0297(3) Uani 1 1 d .
Cl3 Cl 0.16633(3) 0.60790(3) 0.99363(3) 0.02191(10) Uani 1 1 d .
H99A H 0.149(2) 0.740(2) 0.952(2) 0.074(9) Uiso 1 1 d .
H99B H 0.202(2) 0.827(2) 0.956(2) 0.093(11) Uiso 1 1 d .

loop_
_atom_site_aniso_label
_atom_site_aniso_U_11
_atom_site_aniso_U_22
_atom_site_aniso_U_33
_atom_site_aniso_U_23
_atom_site_aniso_U_13
_atom_site_aniso_U_12
Fe1 0.00978(11) 0.01588(12) 0.01140(12) 0.00052(8) 0.00253(8) 0.00000(8)
Cl1 0.01515(18) 0.0283(2) 0.01300(18) 0.00298(14) 0.00300(14) -0.00034(14)
O3 0.0117(7) 0.0154(7) 0.0142(7) 0.000 0.0036(6) 0.000
N1 0.0144(6) 0.0174(6) 0.0192(7) 0.0005(5) 0.0045(5) 0.0026(5)
N2 0.0111(6) 0.0190(6) 0.0141(6) -0.0004(5) 0.0037(5) 0.0003(5)
N3 0.0128(6) 0.0187(6) 0.0153(6) 0.0007(5) 0.0046(5) -0.0015(5)
N4 0.0138(6) 0.0205(7) 0.0149(6) 0.0000(5) 0.0040(5) 0.0008(5)
C1 0.0171(7) 0.0156(7) 0.0216(8) -0.0027(6) 0.0043(6) -0.0010(6)
C2 0.0187(8) 0.0215(8) 0.0195(8) -0.0041(6) 0.0068(6) 0.0022(6)
C3 0.0174(7) 0.0218(8) 0.0138(7) -0.0033(6) 0.0051(6) -0.0014(6)
C4 0.0197(8) 0.0193(8) 0.0282(9) 0.0043(7) 0.0055(7) 0.0055(6)
C5 0.0136(7) 0.0189(7) 0.0137(7) 0.0017(6) 0.0037(6) 0.0003(6)
C6 0.0112(7) 0.0201(7) 0.0162(7) 0.0000(6) 0.0055(6) -0.0012(6)
C7 0.0191(8) 0.0210(8) 0.0196(8) 0.0034(6) 0.0061(6) -0.0013(6)
C8 0.0224(8) 0.0170(8) 0.0300(9) -0.0009(7) 0.0105(7) -0.0026(6)
C9 0.0212(8) 0.0216(8) 0.0229(8) -0.0057(6) 0.0082(7) -0.0062(6)
C10 0.0167(7) 0.0236(8) 0.0159(8) -0.0023(6) 0.0042(6) -0.0034(6)
C25 0.0122(7) 0.0252(8) 0.0159(7) 0.0002(6) 0.0061(6) -0.0006(6)
C26 0.0142(7) 0.0173(7) 0.0163(7) -0.0018(6) 0.0055(6) 0.0016(6)
C27 0.0178(8) 0.0243(8) 0.0227(8) 0.0005(6) 0.0088(6) -0.0008(6)
C28 0.0133(7) 0.0334(9) 0.0272(9) -0.0021(7) 0.0049(7) -0.0034(7)
C29 0.0144(7) 0.0307(9) 0.0191(8) -0.0008(7) 0.0006(6) 0.0020(6)
C30 0.0170(8) 0.0243(8) 0.0170(8) 0.0009(6) 0.0042(6) 0.0019(6)
O99 0.0288(7) 0.0304(7) 0.0291(7) 0.0015(5) 0.0088(6) -0.0006(6)
Cl3 0.0220(2) 0.02095(19) 0.0228(2) -0.00107(15) 0.00765(16) 0.00044(15)

loop_
_atom_type_symbol
_atom_type_description
_atom_type_scat_dispersion_real
_atom_type_scat_dispersion_imag
_atom_type_scat_source
C C 0.0033 0.0016 'International Tables Vol C Tables 4.2.6.8 and 6.1.1.4'
H H 0.0000 0.0000 'International Tables Vol C Tables 4.2.6.8 and 6.1.1.4'
N N 0.0061 0.0033 'International Tables Vol C Tables 4.2.6.8 and 6.1.1.4'
O O 0.0106 0.0060 'International Tables Vol C Tables 4.2.6.8 and 6.1.1.4'
Cl Cl 0.1484 0.1585 'International Tables Vol C Tables 4.2.6.8 and 6.1.1.4'
Fe Fe 0.3463 0.8444 'International Tables Vol C Tables 4.2.6.8 and 6.1.1.4'

loop_
_geom_angle_atom_site_label_1
_geom_angle_atom_site_label_2
_geom_angle_atom_site_label_3
_geom_angle
_geom_angle_site_symmetry_1
_geom_angle_site_symmetry_3
O3 Fe1 N3 90.55(6) . .
O3 Fe1 N2 93.48(3) . .
N3 Fe1 N2 74.48(5) . .
O3 Fe1 N4 170.27(4) . .
N3 Fe1 N4 87.15(5) . .
N2 Fe1 N4 76.79(5) . .
O3 Fe1 N1 90.16(5) . .
N3 Fe1 N1 156.44(5) . .
N2 Fe1 N1 81.98(5) . .
N4 Fe1 N1 88.21(5) . .
O3 Fe1 Cl1 100.719(14) . .
N3 Fe1 Cl1 97.39(4) . .
N2 Fe1 Cl1 163.78(4) . .
N4 Fe1 Cl1 88.96(4) . .
N1 Fe1 Cl1 105.60(4) . .
Fe1 O3 Fe1 171.47(9) 2_556 .
C4 N1 C2 109.20(12) . .
C4 N1 C1 108.56(12) . .
C2 N1 C1 109.12(12) . .
C4 N1 Fe1 112.89(10) . .
C2 N1 Fe1 105.00(9) . .
C1 N1 Fe1 111.96(9) . .
C5 N2 C3 112.38(12) . .
C5 N2 C25 109.44(12) . .
C3 N2 C25 112.25(12) . .
C5 N2 Fe1 104.34(9) . .
C3 N2 Fe1 105.11(9) . .
C25 N2 Fe1 113.03(9) . .
C10 N3 C6 119.24(14) . .
C10 N3 Fe1 126.91(11) . .
C6 N3 Fe1 113.35(10) . .
C26 N4 C30 118.46(13) . .
C26 N4 Fe1 114.52(10) . .
C30 N4 Fe1 125.47(11) . .
N1 C1 C1 112.53(15) . 2_556
N1 C1 H1A 109.1 . .
C1 C1 H1A 109.1 2_556 .
N1 C1 H1B 109.1 . .
C1 C1 H1B 109.1 2_556 .
H1A C1 H1B 107.8 . .
N1 C2 C3 111.43(13) . .
N1 C2 H2A 109.3 . .
C3 C2 H2A 109.3 . .
N1 C2 H2B 109.3 . .
C3 C2 H2B 109.3 . .
H2A C2 H2B 108.0 . .
N2 C3 C2 109.17(12) . .
N2 C3 H3A 109.8 . .
C2 C3 H3A 109.8 . .
N2 C3 H3B 109.8 . .
C2 C3 H3B 109.8 . .
H3A C3 H3B 108.3 . .
N1 C4 H4A 109.5 . .
N1 C4 H4B 109.5 . .
H4A C4 H4B 109.5 . .
N1 C4 H4C 109.5 . .
H4A C4 H4C 109.5 . .
H4B C4 H4C 109.5 . .
N2 C5 C6 108.06(12) . .
N2 C5 H5A 110.1 . .
C6 C5 H5A 110.1 . .
N2 C5 H5B 110.1 . .
C6 C5 H5B 110.1 . .
H5A C5 H5B 108.4 . .
N3 C6 C7 121.68(14) . .
N3 C6 C5 115.87(13) . .
C7 C6 C5 122.45(14) . .
C8 C7 C6 118.77(15) . .
C8 C7 H7A 120.6 . .
C6 C7 H7A 120.6 . .
C7 C8 C9 119.62(16) . .
C7 C8 H8A 120.2 . .
C9 C8 H8A 120.2 . .
C10 C9 C8 118.48(15) . .
C10 C9 H9A 120.8 . .
C8 C9 H9A 120.8 . .
N3 C10 C9 122.17(15) . .
N3 C10 H10A 118.9 . .
C9 C10 H10A 118.9 . .
N2 C25 C26 113.96(12) . .
N2 C25 H25A 108.8 . .
C26 C25 H25A 108.8 . .
N2 C25 H25B 108.8 . .
C26 C25 H25B 108.8 . .
H25A C25 H25B 107.7 . .
N4 C26 C27 121.98(14) . .
N4 C26 C25 117.85(13) . .
C27 C26 C25 120.12(14) . .
C28 C27 C26 118.97(15) . .
C28 C27 H27A 120.5 . .
C26 C27 H27A 120.5 . .
C27 C28 C29 119.38(15) . .
C27 C28 H28A 120.3 . .
C29 C28 H28A 120.3 . .
C30 C29 C28 118.57(16) . .
C30 C29 H29A 120.7 . .
C28 C29 H29A 120.7 . .
N4 C30 C29 122.52(15) . .
N4 C30 H30A 118.7 . .
C29 C30 H30A 118.7 . .
H99A O99 H99B 102(2) . .

loop_
_geom_bond_atom_site_label_1
_geom_bond_atom_site_label_2
_geom_bond_distance
_geom_bond_site_symmetry_2
Fe1 O3 1.7932(3) .
Fe1 N3 2.1741(14) .
Fe1 N2 2.2019(13) .
Fe1 N4 2.2278(13) .
Fe1 N1 2.2330(13) .
Fe1 Cl1 2.3099(4) .
O3 Fe1 1.7932(3) 2_556
N1 C4 1.483(2) .
N1 C2 1.491(2) .
N1 C1 1.498(2) .
N2 C5 1.4860(19) .
N2 C3 1.487(2) .
N2 C25 1.4891(19) .
N3 C10 1.344(2) .
N3 C6 1.347(2) .
N4 C26 1.342(2) .
N4 C30 1.353(2) .
C1 C1 1.535(3) 2_556
C1 H1A 0.9900 .
C1 H1B 0.9900 .
C2 C3 1.514(2) .
C2 H2A 0.9900 .
C2 H2B 0.9900 .
C3 H3A 0.9900 .
C3 H3B 0.9900 .
C4 H4A 0.9800 .
C4 H4B 0.9800 .
C4 H4C 0.9800 .
C5 C6 1.509(2) .
C5 H5A 0.9900 .
C5 H5B 0.9900 .
C6 C7 1.389(2) .
C7 C8 1.385(2) .
C7 H7A 0.9500 .
C8 C9 1.388(2) .
C8 H8A 0.9500 .
C9 C10 1.385(2) .
C9 H9A 0.9500 .
C10 H10A 0.9500 .
C25 C26 1.508(2) .
C25 H25A 0.9900 .
C25 H25B 0.9900 .
C26 C27 1.395(2) .
C27 C28 1.380(2) .
C27 H27A 0.9500 .
C28 C29 1.388(3) .
C28 H28A 0.9500 .
C29 C30 1.383(2) .
C29 H29A 0.9500 .
C30 H30A 0.9500 .
O99 H99A 0.99(3) .
O99 H99B 1.04(4) .
